data_7062576
loop_
_publ_author_name
'Chen, Zhong'
'Wang, Zexin'
'Liu, Wei'
'Wei, Yongbo'
'Ye, Yuqiu'
'Ke, Yanbing'
'Wu, Tong'
'Chen, Nannan'
'Zhou, Jingming'
'Zhang, Xiaopo'
'Tan, Yingfeng'
'Jiang, Hong'
'Zhai, Xin'
'Xie, Lijun'

_publ_section_title
;
 One-step facile transformation from rofecoxib to reversible
 mechanofluorochromic materials with dual-state emission
;
_journal_issue 27
_journal_name_full 'New Journal of Chemistry'
_journal_page_first 12839
_journal_page_last 12849
_journal_paper_doi 10.1039/D3NJ02402D
_journal_volume 47
_journal_year 2023
_chemical_formula_moiety 'C29 H26 N O6 S, 0.55(C2 N)'
_chemical_formula_sum 'C30.1 H26 N1.55 O6 S'
_chemical_formula_weight 537.48
_space_group_crystal_system monoclinic
_space_group_IT_number 15
_space_group_name_Hall '-C 2yc'
_space_group_name_H-M_alt 'C 1 2/c 1'
_atom_sites_solution_hydrogens geom
_atom_sites_solution_primary dual
_audit_creation_date 2022-10-10
_audit_creation_method
;
Olex2 1.5
(compiled 2022.04.07 svn.rca3783a0 for OlexSys, GUI svn.r6498)
;
_audit_update_record
;
2022-10-25 deposited with the CCDC.	2023-06-05 downloaded from the CCDC.
;
_cell_angle_alpha 90
_cell_angle_beta 103.023(8)
_cell_angle_gamma 90
_cell_formula_units_Z 8
_cell_length_a 17.5736(14)
_cell_length_b 13.0560(9)
_cell_length_c 24.5284(18)
_cell_measurement_reflns_used 3698
_cell_measurement_temperature 301.2(3)
_cell_measurement_theta_max 29.5150
_cell_measurement_theta_min 2.0320
_cell_volume 5483.1(7)
_computing_cell_refinement 'CrysAlisPro 1.171.41.112a (Rigaku OD, 2021)'
_computing_data_collection 'CrysAlisPro 1.171.41.112a (Rigaku OD, 2021)'
_computing_data_reduction 'CrysAlisPro 1.171.41.112a (Rigaku OD, 2021)'
_computing_molecular_graphics 'Olex2 1.5 (Dolomanov et al., 2009)'
_computing_publication_material 'Olex2 1.5 (Dolomanov et al., 2009)'
_computing_structure_refinement 'SHELXL 2018/3 (Sheldrick, 2015)'
_computing_structure_solution 'SHELXT 2018/2 (Sheldrick, 2018)'
_diffrn_ambient_environment air
_diffrn_ambient_temperature 301.2(3)
_diffrn_detector 'Hybrid Pixel Array Detector'
_diffrn_detector_area_resol_mean 10.0000
_diffrn_detector_type HyPix
_diffrn_measured_fraction_theta_full 0.977
_diffrn_measured_fraction_theta_max 0.977
_diffrn_measurement_details
;
List of Runs (angles in degrees, time in seconds):

  # Type    Start    End  Width  t~exp~   \w     \q     \k     \f   Frames
#--------------------------------------------------------------------------
  1  \w     -6.00  57.00   0.50   10.00    --    0.09  44.00 168.00  126
  2  \w    -68.00  12.00   0.50   10.00    --    0.09 -44.00  17.00  160
  3  \w      5.00  30.00   0.50   10.00    --    0.09 -99.00   0.00   50
  4  \w    -18.00  34.00   0.50   10.00    --    0.09 -99.00 -60.00  104
;
_diffrn_measurement_device 'four-circle diffractometer'
_diffrn_measurement_device_type 'XtaLAB Synergy R, HyPix'
_diffrn_measurement_method '\w scans'
_diffrn_orient_matrix_type 'CrysAlisPro convention (1999,Acta A55,543-557)'
_diffrn_orient_matrix_UB_11 0.0154012000
_diffrn_orient_matrix_UB_12 -0.0018379000
_diffrn_orient_matrix_UB_13 0.0293189000
_diffrn_orient_matrix_UB_21 -0.0316782000
_diffrn_orient_matrix_UB_22 0.0300759000
_diffrn_orient_matrix_UB_23 0.0043817000
_diffrn_orient_matrix_UB_31 -0.0217563000
_diffrn_orient_matrix_UB_32 -0.0452047000
_diffrn_orient_matrix_UB_33 0.0016811000
_diffrn_radiation_monochromator mirror
_diffrn_radiation_probe x-ray
_diffrn_radiation_type 'Mo K\a'
_diffrn_radiation_wavelength 0.71073
_diffrn_reflns_av_R_equivalents 0.0730
_diffrn_reflns_av_unetI/netI 0.0605
_diffrn_reflns_Laue_measured_fraction_full 0.977
_diffrn_reflns_Laue_measured_fraction_max 0.977
_diffrn_reflns_limit_h_max 20
_diffrn_reflns_limit_h_min -17
_diffrn_reflns_limit_k_max 15
_diffrn_reflns_limit_k_min -15
_diffrn_reflns_limit_l_max 29
_diffrn_reflns_limit_l_min -29
_diffrn_reflns_number 17466
_diffrn_reflns_point_group_measured_fraction_full 0.977
_diffrn_reflns_point_group_measured_fraction_max 0.977
_diffrn_reflns_theta_full 25.000
_diffrn_reflns_theta_max 25.000
_diffrn_reflns_theta_min 2.029
_diffrn_source 'micro-focus sealed X-ray tube'
_diffrn_source_type 'Mova (Mo) X-ray Source'
_exptl_absorpt_coefficient_mu 0.163
_exptl_absorpt_correction_T_max 1.00000
_exptl_absorpt_correction_T_min 0.82565
_exptl_absorpt_correction_type multi-scan
_exptl_absorpt_process_details
;
CrysAlisPro 1.171.41.112a (Rigaku Oxford Diffraction, 2021)
Empirical absorption correction using spherical harmonics,
implemented in SCALE3 ABSPACK scaling algorithm.
;
_exptl_crystal_colour 'clear greenish colourless'
_exptl_crystal_colour_lustre clear
_exptl_crystal_colour_modifier greenish
_exptl_crystal_colour_primary colourless
_exptl_crystal_density_diffrn 1.302
_exptl_crystal_description block
_exptl_crystal_F_000 2252
_exptl_crystal_size_max 0.3
_exptl_crystal_size_mid 0.26
_exptl_crystal_size_min 0.25
_refine_diff_density_max 0.493
_refine_diff_density_min -0.205
_refine_diff_density_rms 0.067
_refine_ls_extinction_method none
_refine_ls_goodness_of_fit_ref 1.043
_refine_ls_hydrogen_treatment constr
_refine_ls_matrix_type full
_refine_ls_number_parameters 366
_refine_ls_number_reflns 4714
_refine_ls_number_restraints 104
_refine_ls_restrained_S_all 1.049
_refine_ls_R_factor_all 0.1143
_refine_ls_R_factor_gt 0.0700
_refine_ls_shift/su_max 0.000
_refine_ls_shift/su_mean 0.000
_refine_ls_structure_factor_coef Fsqd
_refine_ls_weighting_details 'w=1/[\s^2^(Fo^2^)+(0.0798P)^2^+7.7217P] where P=(Fo^2^+2Fc^2^)/3'
_refine_ls_weighting_scheme calc
_refine_ls_wR_factor_gt 0.1636
_refine_ls_wR_factor_ref 0.1919
_reflns_Friedel_coverage 0.000
_reflns_number_gt 2928
_reflns_number_total 4714
_reflns_threshold_expression 'I > 2\s(I)'
_cod_data_source_file d3nj02402d2.cif
_cod_data_source_block n2_rt_auto
_cod_original_formula_sum 'C30.10 H26 N1.55 O6 S'
_cod_database_code 7062576
_shelx_shelxl_version_number 2018/3
_shelx_space_group_comment
;
The symmetry employed for this shelxl refinement is uniquely defined
by the following loop, which should always be used as a source of
symmetry information in preference to the above space-group names.
They are only intended as comments.
;
_shelx_estimated_absorpt_t_max 0.960
_shelx_estimated_absorpt_t_min 0.953
_olex2_refinement_description
;
1. Fixed Uiso
 At 1.2 times of:
  All C(H) groups
 At 1.5 times of:
  All C(H,H,H) groups
2. Restrained distances
 N2-C3
 1.14 with sigma of 0.02
 C3-C4
 1.456 with sigma of 0.01
 C3-N2
 1.137 with sigma of 0.01
 C4-N2
 2.593 with sigma of 0.02
 N2-C4
 2.59 with sigma of 0.04
3. Uiso/Uaniso restraints and constraints
N2 \\sim C3 \\sim C4: within 2A with sigma of 0.04 and sigma for terminal atoms
of 0.08 within 2A
Uanis(S01) \\sim Ueq, Uanis(O008) \\sim Ueq, Uanis(C00Z) \\sim Ueq, Uanis(O004)
\\sim Ueq, Uanis(C00G) \\sim Ueq: with sigma of 0.01 and sigma for terminal
atoms of 0.02
Uanis(C011) \\sim Ueq, Uanis(C00T) \\sim Ueq, Uanis(C010) \\sim Ueq,
Uanis(C00Y) \\sim Ueq, Uanis(O003) \\sim Ueq: with sigma of 0.01 and sigma for
terminal atoms of 0.02
Uanis(N2) \\sim Ueq, Uanis(C3) \\sim Ueq, Uanis(C4) \\sim Ueq: with sigma of
0.01 and sigma for terminal atoms of 0.02
4. Rigid body (RIGU) restrains
 N2, C3, C4
 with sigma for 1-2 distances of 0.004 and sigma for 1-3 distances of 0.004
5. Others
 Sof(N2)=Sof(C3)=Sof(C4)=1-FVAR(1)
6.a Aromatic/amide H refined with riding coordinates:
 C00J(H00J), C00K(H00K), C00L(H00L), C00M(H00M), C00N(H00N), C00O(H00O),
 C00P(H00P), C00Q(H00Q), C00R(H00R), C00S(H00S), C00U(H00U), C00V(H00V),
 C00W(H00W), C00X(H00X)
6.b Idealised Me refined as rotating group:
 C00Y(H00A,H00B,H00C), C00Z(H00D,H00E,H00F), C010(H01A,H01B,H01C), C011(H01D,
 H01E,H01F)
;
_olex2_submission_special_instructions 'No special instructions were received'
_oxdiff_exptl_absorpt_empirical_details
;
Empirical correction (ABSPACK) includes:
- Absorption correction using spherical harmonics
- Frame scaling
;
_oxdiff_exptl_absorpt_empirical_full_max 1.303
_oxdiff_exptl_absorpt_empirical_full_min 0.785

loop_
_space_group_symop_operation_xyz
'x, y, z'
'-x, y, -z+1/2'
'x+1/2, y+1/2, z'
'-x+1/2, y+1/2, -z+1/2'
'-x, -y, -z'
'x, -y, z-1/2'
'-x+1/2, -y+1/2, -z'
'x+1/2, -y+1/2, z-1/2'

loop_
_atom_site_label
_atom_site_type_symbol
_atom_site_fract_x
_atom_site_fract_y
_atom_site_fract_z
_atom_site_U_iso_or_equiv
_atom_site_adp_type
_atom_site_occupancy
_atom_site_site_symmetry_order
_atom_site_calc_flag
_atom_site_refinement_flags_posn
_atom_site_refinement_flags_adp
_atom_site_refinement_flags_occupancy
_atom_site_disorder_assembly
_atom_site_disorder_group
S01 S 0.79318(6) 0.58233(9) 0.28253(4) 0.0629(3) Uani 1 1 d . U . . .
O002 O 0.59555(16) 0.36575(19) 0.52601(11) 0.0565(7) Uani 1 1 d . . . . .
O003 O 0.10331(17) 0.3394(2) 0.35836(12) 0.0676(8) Uani 1 1 d . U . . .
O004 O 0.80164(18) 0.4998(3) 0.24596(12) 0.0742(9) Uani 1 1 d . U . . .
O005 O 0.18705(17) 0.2961(2) 0.43978(13) 0.0710(8) Uani 1 1 d . . . . .
O006 O 0.66934(17) 0.3202(2) 0.60944(12) 0.0681(8) Uani 1 1 d . . . . .
N007 N 0.22686(19) 0.3672(3) 0.36549(14) 0.0590(9) Uani 1 1 d . . . . .
O008 O 0.8543(2) 0.6554(3) 0.29710(13) 0.0965(12) Uani 1 1 d . U . . .
C009 C 0.7285(2) 0.3875(3) 0.53594(15) 0.0477(9) Uani 1 1 d . . . . .
C00A C 0.4695(2) 0.4098(3) 0.41998(16) 0.0510(9) Uani 1 1 d . . . . .
C00B C 0.6665(2) 0.3541(3) 0.56381(17) 0.0538(10) Uani 1 1 d . . . . .
C00C C 0.6936(2) 0.4159(3) 0.48352(15) 0.0484(9) Uani 1 1 d . . . . .
C00D C 0.7260(2) 0.4536(3) 0.43656(15) 0.0472(9) Uani 1 1 d . . . . .
C00E C 0.3079(2) 0.3797(3) 0.38731(16) 0.0498(9) Uani 1 1 d . . . . .
C00F C 0.6101(2) 0.4033(3) 0.47646(16) 0.0495(9) Uani 1 1 d . . . . .
C00G C 0.7734(2) 0.5294(3) 0.34425(15) 0.0535(10) Uani 1 1 d . U . . .
C00H C 0.1735(2) 0.3292(3) 0.39315(17) 0.0540(10) Uani 1 1 d . . . . .
C00I C 0.8118(2) 0.3818(3) 0.56393(17) 0.0516(9) Uani 1 1 d . . . . .
C00J C 0.7855(2) 0.5865(3) 0.39262(16) 0.0564(10) Uani 1 1 d . . . . .
H00J H 0.809082 0.650523 0.394175 0.068 Uiso 1 1 calc R U . . .
C00K C 0.3479(2) 0.3528(3) 0.44047(17) 0.0542(10) Uani 1 1 d . . . . .
H00K H 0.321126 0.324406 0.465508 0.065 Uiso 1 1 calc R U . . .
C00L C 0.4277(2) 0.3680(3) 0.45653(17) 0.0545(10) Uani 1 1 d . . . . .
H00L H 0.453969 0.349953 0.492530 0.065 Uiso 1 1 calc R U . . .
C00M C 0.8352(3) 0.3941(3) 0.62123(17) 0.0590(10) Uani 1 1 d . . . . .
H00M H 0.798147 0.406997 0.642120 0.071 Uiso 1 1 calc R U . . .
C00N C 0.4280(2) 0.4373(3) 0.36747(17) 0.0595(10) Uani 1 1 d . . . . .
H00N H 0.454197 0.467023 0.342531 0.071 Uiso 1 1 calc R U . . .
C00O C 0.5536(2) 0.4241(3) 0.43191(17) 0.0548(10) Uani 1 1 d . . . . .
H00O H 0.571381 0.453675 0.402598 0.066 Uiso 1 1 calc R U . . .
C00P C 0.7623(2) 0.5483(3) 0.43877(16) 0.0560(10) Uani 1 1 d . . . . .
H00P H 0.771160 0.586361 0.471644 0.067 Uiso 1 1 calc R U . . .
C00Q C 0.7165(3) 0.3965(3) 0.38797(17) 0.0586(10) Uani 1 1 d . . . . .
H00Q H 0.694119 0.331690 0.386601 0.070 Uiso 1 1 calc R U . . .
C00R C 0.8682(2) 0.3614(3) 0.53366(18) 0.0584(10) Uani 1 1 d . . . . .
H00R H 0.853711 0.353050 0.495050 0.070 Uiso 1 1 calc R U . . .
C00S C 0.7393(3) 0.4332(3) 0.34194(17) 0.0607(11) Uani 1 1 d . . . . .
H00S H 0.731948 0.394126 0.309460 0.073 Uiso 1 1 calc R U . . .
C00T C 0.0324(3) 0.2988(4) 0.37396(19) 0.0673(12) Uani 1 1 d . U . . .
C00U C 0.3489(2) 0.4218(3) 0.35103(17) 0.0597(10) Uani 1 1 d . . . . .
H00U H 0.322679 0.440035 0.315040 0.072 Uiso 1 1 calc R U . . .
C00V C 0.9453(3) 0.3535(3) 0.5609(2) 0.0717(12) Uani 1 1 d . . . . .
H00V H 0.982597 0.339432 0.540394 0.086 Uiso 1 1 calc R U . . .
C00W C 0.9681(3) 0.3659(4) 0.6174(2) 0.0788(14) Uani 1 1 d . . . . .
H00W H 1.020471 0.359788 0.635409 0.095 Uiso 1 1 calc R U . . .
C00X C 0.9130(3) 0.3875(3) 0.6476(2) 0.0748(13) Uani 1 1 d . . . . .
H00X H 0.928323 0.397757 0.686054 0.090 Uiso 1 1 calc R U . . .
C00Y C 0.0205(3) 0.3495(4) 0.4264(2) 0.0815(14) Uani 1 1 d . U . . .
H00A H 0.062263 0.330601 0.457271 0.122 Uiso 1 1 calc R U . . .
H00B H -0.028385 0.327852 0.433752 0.122 Uiso 1 1 calc R U . . .
H00C H 0.020187 0.422531 0.421707 0.122 Uiso 1 1 calc R U . . .
C00Z C 0.7075(3) 0.6479(4) 0.2522(2) 0.0826(14) Uani 1 1 d . U . . .
H00D H 0.701753 0.705869 0.275003 0.124 Uiso 1 1 calc R U . . .
H00E H 0.663594 0.602947 0.249501 0.124 Uiso 1 1 calc R U . . .
H00F H 0.710177 0.670815 0.215518 0.124 Uiso 1 1 calc R U . . .
C010 C 0.0398(3) 0.1836(4) 0.3798(2) 0.0879(16) Uani 1 1 d . U . . .
H01A H 0.049721 0.154965 0.346069 0.132 Uiso 1 1 calc R U . . .
H01B H -0.007853 0.155706 0.386468 0.132 Uiso 1 1 calc R U . . .
H01C H 0.082229 0.167088 0.410716 0.132 Uiso 1 1 calc R U . . .
C011 C -0.0314(3) 0.3300(5) 0.3245(2) 0.112(2) Uani 1 1 d . U . . .
H01D H -0.031560 0.403200 0.320618 0.168 Uiso 1 1 calc R U . . .
H01E H -0.081059 0.307848 0.330376 0.168 Uiso 1 1 calc R U . . .
H01F H -0.022229 0.298905 0.291132 0.168 Uiso 1 1 calc R U . . .
N2 N 0.5398(7) 0.4985(8) 0.2640(5) 0.145(5) Uani 0.550(7) 1 d D U P A 2
C3 C 0.5285(8) 0.4125(8) 0.2595(6) 0.120(5) Uani 0.550(7) 1 d D U P A 2
C4 C 0.5166(12) 0.3035(7) 0.2603(9) 0.135(6) Uani 0.550(7) 1 d D U P A 2

loop_
_atom_site_aniso_label
_atom_site_aniso_U_11
_atom_site_aniso_U_22
_atom_site_aniso_U_33
_atom_site_aniso_U_23
_atom_site_aniso_U_13
_atom_site_aniso_U_12
S01 0.0547(7) 0.0851(8) 0.0482(6) 0.0030(5) 0.0103(5) -0.0149(5)
O002 0.0525(17) 0.0639(17) 0.0558(16) 0.0068(12) 0.0179(13) -0.0014(13)
O003 0.0517(18) 0.086(2) 0.0645(18) 0.0145(15) 0.0128(14) -0.0140(14)
O004 0.065(2) 0.106(2) 0.0546(18) -0.0092(16) 0.0199(15) 0.0038(17)
O005 0.062(2) 0.090(2) 0.0608(19) 0.0177(16) 0.0138(15) -0.0049(15)
O006 0.067(2) 0.085(2) 0.0559(18) 0.0132(15) 0.0193(15) -0.0011(15)
N007 0.047(2) 0.067(2) 0.065(2) 0.0064(16) 0.0158(17) -0.0064(16)
O008 0.090(3) 0.128(3) 0.068(2) 0.0126(19) 0.0117(18) -0.053(2)
C009 0.049(2) 0.043(2) 0.053(2) -0.0017(16) 0.0151(18) -0.0007(16)
C00A 0.052(2) 0.047(2) 0.055(2) 0.0041(17) 0.0162(19) 0.0018(17)
C00B 0.060(3) 0.053(2) 0.051(2) 0.0003(17) 0.017(2) 0.0004(18)
C00C 0.049(2) 0.046(2) 0.051(2) -0.0006(16) 0.0148(18) 0.0006(17)
C00D 0.039(2) 0.052(2) 0.049(2) 0.0020(16) 0.0088(17) 0.0014(16)
C00E 0.052(2) 0.046(2) 0.053(2) 0.0014(16) 0.0163(19) 0.0012(17)
C00F 0.051(2) 0.046(2) 0.053(2) 0.0015(16) 0.0134(19) 0.0003(17)
C00G 0.049(2) 0.064(2) 0.046(2) -0.0008(17) 0.0070(18) -0.0083(18)
C00H 0.048(3) 0.056(2) 0.057(3) 0.0000(18) 0.011(2) -0.0036(18)
C00I 0.053(2) 0.045(2) 0.057(2) -0.0001(16) 0.0139(19) -0.0020(16)
C00J 0.058(3) 0.056(2) 0.056(2) -0.0049(18) 0.015(2) -0.0160(19)
C00K 0.052(3) 0.059(2) 0.055(2) 0.0047(18) 0.0181(19) 0.0015(18)
C00L 0.055(3) 0.056(2) 0.052(2) 0.0045(17) 0.0125(19) 0.0034(18)
C00M 0.068(3) 0.056(2) 0.053(2) -0.0005(18) 0.014(2) -0.0013(19)
C00N 0.057(3) 0.064(3) 0.061(3) 0.0135(19) 0.020(2) -0.0020(19)
C00O 0.056(3) 0.053(2) 0.057(2) 0.0048(18) 0.016(2) 0.0013(18)
C00P 0.056(3) 0.066(3) 0.045(2) -0.0082(18) 0.0102(18) -0.0085(19)
C00Q 0.065(3) 0.051(2) 0.063(3) -0.0050(18) 0.021(2) -0.0090(19)
C00R 0.058(3) 0.056(2) 0.062(3) -0.0021(18) 0.015(2) 0.0071(19)
C00S 0.069(3) 0.063(3) 0.053(2) -0.0120(19) 0.018(2) -0.009(2)
C00T 0.055(3) 0.078(3) 0.071(3) 0.002(2) 0.021(2) -0.016(2)
C00U 0.051(3) 0.069(3) 0.058(2) 0.014(2) 0.0103(19) -0.002(2)
C00V 0.055(3) 0.077(3) 0.084(4) 0.001(2) 0.018(3) 0.009(2)
C00W 0.057(3) 0.087(4) 0.086(4) 0.005(3) 0.001(3) 0.006(2)
C00X 0.073(3) 0.079(3) 0.066(3) 0.000(2) 0.001(3) -0.007(2)
C00Y 0.075(3) 0.076(3) 0.101(4) -0.004(3) 0.036(3) -0.002(2)
C00Z 0.090(4) 0.091(3) 0.067(3) 0.006(2) 0.017(3) 0.013(3)
C010 0.089(4) 0.082(3) 0.104(4) -0.021(3) 0.046(3) -0.031(3)
C011 0.056(3) 0.177(6) 0.097(4) 0.028(4) 0.005(3) -0.024(3)
N2 0.184(9) 0.135(6) 0.129(7) -0.027(6) 0.065(7) -0.030(6)
C3 0.148(10) 0.125(6) 0.100(7) -0.009(6) 0.055(7) -0.001(6)
C4 0.146(11) 0.111(6) 0.140(10) -0.008(7) 0.018(8) 0.011(7)

loop_
_atom_type_symbol
_atom_type_description
_atom_type_scat_dispersion_real
_atom_type_scat_dispersion_imag
_atom_type_scat_source
C C 0.0033 0.0016 'International Tables Vol C Tables 4.2.6.8 and 6.1.1.4'
H H 0.0000 0.0000 'International Tables Vol C Tables 4.2.6.8 and 6.1.1.4'
N N 0.0061 0.0033 'International Tables Vol C Tables 4.2.6.8 and 6.1.1.4'
O O 0.0106 0.0060 'International Tables Vol C Tables 4.2.6.8 and 6.1.1.4'
S S 0.1246 0.1234 'International Tables Vol C Tables 4.2.6.8 and 6.1.1.4'

loop_
_geom_angle_atom_site_label_1
_geom_angle_atom_site_label_2
_geom_angle_atom_site_label_3
_geom_angle
_geom_angle_site_symmetry_1
_geom_angle_site_symmetry_3
_geom_angle_publ_flag
O004 S01 C00G 108.08(19) . . ?
O004 S01 C00Z 107.7(2) . . ?
O008 S01 O004 118.9(2) . . ?
O008 S01 C00G 109.30(19) . . ?
O008 S01 C00Z 108.0(3) . . ?
C00Z S01 C00G 103.8(2) . . ?
C00B O002 C00F 108.1(3) . . ?
C00H O003 C00T 120.5(3) . . ?
C00H N007 C00E 126.8(3) . . ?
C00C C009 C00B 107.4(3) . . ?
C00C C009 C00I 130.6(3) . . ?
C00I C009 C00B 122.0(3) . . ?
C00L C00A C00O 125.6(4) . . ?
C00N C00A C00L 117.3(4) . . ?
C00N C00A C00O 117.1(3) . . ?
O002 C00B C009 107.7(3) . . ?
O006 C00B O002 120.7(4) . . ?
O006 C00B C009 131.6(4) . . ?
C009 C00C C00D 131.5(4) . . ?
C009 C00C C00F 108.3(3) . . ?
C00F C00C C00D 120.2(3) . . ?
C00P C00D C00C 121.4(3) . . ?
C00Q C00D C00C 119.9(3) . . ?
C00Q C00D C00P 118.7(3) . . ?
C00K C00E N007 125.7(3) . . ?
C00K C00E C00U 118.8(4) . . ?
C00U C00E N007 115.5(3) . . ?
O002 C00F C00C 108.5(3) . . ?
C00O C00F O002 122.8(4) . . ?
C00O C00F C00C 128.7(4) . . ?
C00J C00G S01 120.3(3) . . ?
C00J C00G C00S 120.4(4) . . ?
C00S C00G S01 119.1(3) . . ?
O003 C00H N007 106.5(3) . . ?
O005 C00H O003 127.0(4) . . ?
O005 C00H N007 126.5(4) . . ?
C00M C00I C009 120.3(4) . . ?
C00M C00I C00R 118.7(4) . . ?
C00R C00I C009 120.9(4) . . ?
C00G C00J H00J 120.2 . . ?
C00G C00J C00P 119.6(4) . . ?
C00P C00J H00J 120.2 . . ?
C00E C00K H00K 120.0 . . ?
C00E C00K C00L 120.0(4) . . ?
C00L C00K H00K 120.0 . . ?
C00A C00L H00L 119.3 . . ?
C00K C00L C00A 121.4(4) . . ?
C00K C00L H00L 119.3 . . ?
C00I C00M H00M 119.8 . . ?
C00X C00M C00I 120.5(4) . . ?
C00X C00M H00M 119.8 . . ?
C00A C00N H00N 119.2 . . ?
C00U C00N C00A 121.7(4) . . ?
C00U C00N H00N 119.2 . . ?
C00A C00O H00O 113.7 . . ?
C00F C00O C00A 132.6(4) . . ?
C00F C00O H00O 113.7 . . ?
C00D C00P H00P 119.7 . . ?
C00J C00P C00D 120.6(4) . . ?
C00J C00P H00P 119.7 . . ?
C00D C00Q H00Q 119.3 . . ?
C00S C00Q C00D 121.4(4) . . ?
C00S C00Q H00Q 119.3 . . ?
C00I C00R H00R 120.1 . . ?
C00V C00R C00I 119.9(4) . . ?
C00V C00R H00R 120.1 . . ?
C00G C00S H00S 120.4 . . ?
C00Q C00S C00G 119.2(4) . . ?
C00Q C00S H00S 120.4 . . ?
O003 C00T C00Y 110.5(4) . . ?
O003 C00T C010 108.7(4) . . ?
O003 C00T C011 102.2(4) . . ?
C00Y C00T C010 112.5(4) . . ?
C00Y C00T C011 110.3(5) . . ?
C011 C00T C010 112.2(4) . . ?
C00E C00U H00U 119.6 . . ?
C00N C00U C00E 120.7(4) . . ?
C00N C00U H00U 119.6 . . ?
C00R C00V H00V 119.4 . . ?
C00W C00V C00R 121.2(4) . . ?
C00W C00V H00V 119.4 . . ?
C00V C00W H00W 120.3 . . ?
C00V C00W C00X 119.4(5) . . ?
C00X C00W H00W 120.3 . . ?
C00M C00X H00X 119.8 . . ?
C00W C00X C00M 120.3(5) . . ?
C00W C00X H00X 119.8 . . ?
C00T C00Y H00A 109.5 . . ?
C00T C00Y H00B 109.5 . . ?
C00T C00Y H00C 109.5 . . ?
H00A C00Y H00B 109.5 . . ?
H00A C00Y H00C 109.5 . . ?
H00B C00Y H00C 109.5 . . ?
S01 C00Z H00D 109.5 . . ?
S01 C00Z H00E 109.5 . . ?
S01 C00Z H00F 109.5 . . ?
H00D C00Z H00E 109.5 . . ?
H00D C00Z H00F 109.5 . . ?
H00E C00Z H00F 109.5 . . ?
C00T C010 H01A 109.5 . . ?
C00T C010 H01B 109.5 . . ?
C00T C010 H01C 109.5 . . ?
H01A C010 H01B 109.5 . . ?
H01A C010 H01C 109.5 . . ?
H01B C010 H01C 109.5 . . ?
C00T C011 H01D 109.5 . . ?
C00T C011 H01E 109.5 . . ?
C00T C011 H01F 109.5 . . ?
H01D C011 H01E 109.5 . . ?
H01D C011 H01F 109.5 . . ?
H01E C011 H01F 109.5 . . ?
N2 C3 C4 173.8(17) . . ?
N2 C3 C4 160.0(14) . 2_655 ?
C3 C3 N2 100.3(9) 2_655 . ?
C3 C3 C4 82.8(9) 2_655 . ?
C3 C3 C4 60.0(7) 2_655 2_655 ?
C4 C3 C4 24.3(12) . 2_655 ?
C4 C4 C3 95.3(10) 2_655 . ?

loop_
_geom_bond_atom_site_label_1
_geom_bond_atom_site_label_2
_geom_bond_distance
_geom_bond_site_symmetry_2
_geom_bond_publ_flag
S01 O004 1.431(3) . ?
S01 O008 1.421(3) . ?
S01 C00G 1.769(4) . ?
S01 C00Z 1.745(5) . ?
O002 C00B 1.384(5) . ?
O002 C00F 1.387(4) . ?
O003 C00H 1.339(5) . ?
O003 C00T 1.482(5) . ?
O005 C00H 1.196(4) . ?
O006 C00B 1.194(4) . ?
N007 C00E 1.413(5) . ?
N007 C00H 1.368(5) . ?
C009 C00B 1.477(5) . ?
C009 C00C 1.346(5) . ?
C009 C00I 1.472(5) . ?
C00A C00L 1.392(5) . ?
C00A C00N 1.377(5) . ?
C00A C00O 1.452(5) . ?
C00C C00D 1.480(5) . ?
C00C C00F 1.448(5) . ?
C00D C00P 1.387(5) . ?
C00D C00Q 1.384(5) . ?
C00E C00K 1.380(5) . ?
C00E C00U 1.380(5) . ?
C00F C00O 1.328(5) . ?
C00G C00J 1.377(5) . ?
C00G C00S 1.388(5) . ?
C00I C00M 1.382(5) . ?
C00I C00R 1.392(6) . ?
C00J H00J 0.9300 . ?
C00J C00P 1.379(5) . ?
C00K H00K 0.9300 . ?
C00K C00L 1.383(5) . ?
C00L H00L 0.9300 . ?
C00M H00M 0.9300 . ?
C00M C00X 1.377(6) . ?
C00N H00N 0.9300 . ?
C00N C00U 1.371(6) . ?
C00O H00O 0.9300 . ?
C00P H00P 0.9300 . ?
C00Q H00Q 0.9300 . ?
C00Q C00S 1.367(5) . ?
C00R H00R 0.9300 . ?
C00R C00V 1.372(6) . ?
C00S H00S 0.9300 . ?
C00T C00Y 1.502(6) . ?
C00T C010 1.514(6) . ?
C00T C011 1.510(7) . ?
C00U H00U 0.9300 . ?
C00V H00V 0.9300 . ?
C00V C00W 1.364(6) . ?
C00W H00W 0.9300 . ?
C00W C00X 1.374(7) . ?
C00X H00X 0.9300 . ?
C00Y H00A 0.9600 . ?
C00Y H00B 0.9600 . ?
C00Y H00C 0.9600 . ?
C00Z H00D 0.9600 . ?
C00Z H00E 0.9600 . ?
C00Z H00F 0.9600 . ?
C010 H01A 0.9600 . ?
C010 H01B 0.9600 . ?
C010 H01C 0.9600 . ?
C011 H01D 0.9600 . ?
C011 H01E 0.9600 . ?
C011 H01F 0.9600 . ?
N2 N2 1.41(2) 2_655 ?
N2 C3 1.141(7) . ?
N2 C3 1.650(13) 2_655 ?
C3 C3 1.00(3) 2_655 ?
C3 C4 1.648(14) 2_655 ?
C3 C4 1.439(8) . ?
C4 C4 0.68(3) 2_655 ?

loop_
_geom_torsion_atom_site_label_1
_geom_torsion_atom_site_label_2
_geom_torsion_atom_site_label_3
_geom_torsion_atom_site_label_4
_geom_torsion
_geom_torsion_site_symmetry_1
_geom_torsion_site_symmetry_2
_geom_torsion_site_symmetry_3
_geom_torsion_site_symmetry_4
_geom_torsion_publ_flag
S01 C00G C00J C00P 173.4(3) . . . . ?
S01 C00G C00S C00Q -173.3(3) . . . . ?
O002 C00F C00O C00A -4.6(7) . . . . ?
O004 S01 C00G C00J 160.5(3) . . . . ?
O004 S01 C00G C00S -25.1(4) . . . . ?
N007 C00E C00K C00L 179.2(4) . . . . ?
N007 C00E C00U C00N -179.7(4) . . . . ?
O008 S01 C00G C00J 29.7(4) . . . . ?
O008 S01 C00G C00S -155.9(4) . . . . ?
C009 C00C C00D C00P -67.6(6) . . . . ?
C009 C00C C00D C00Q 116.1(5) . . . . ?
C009 C00C C00F O002 -0.5(4) . . . . ?
C009 C00C C00F C00O 178.5(4) . . . . ?
C009 C00I C00M C00X 179.2(4) . . . . ?
C009 C00I C00R C00V -178.1(3) . . . . ?
C00A C00N C00U C00E 1.2(6) . . . . ?
C00B O002 C00F C00C 0.0(4) . . . . ?
C00B O002 C00F C00O -179.1(3) . . . . ?
C00B C009 C00C C00D -178.6(4) . . . . ?
C00B C009 C00C C00F 0.8(4) . . . . ?
C00B C009 C00I C00M -31.8(5) . . . . ?
C00B C009 C00I C00R 146.5(4) . . . . ?
C00C C009 C00B O002 -0.8(4) . . . . ?
C00C C009 C00B O006 177.6(4) . . . . ?
C00C C009 C00I C00M 151.9(4) . . . . ?
C00C C009 C00I C00R -29.8(6) . . . . ?
C00C C00D C00P C00J -173.7(4) . . . . ?
C00C C00D C00Q C00S 173.9(4) . . . . ?
C00C C00F C00O C00A 176.6(4) . . . . ?
C00D C00C C00F O002 179.0(3) . . . . ?
C00D C00C C00F C00O -2.0(6) . . . . ?
C00D C00Q C00S C00G 0.7(7) . . . . ?
C00E N007 C00H O003 174.7(3) . . . . ?
C00E N007 C00H O005 -3.5(7) . . . . ?
C00E C00K C00L C00A -0.4(6) . . . . ?
C00F O002 C00B O006 -178.1(4) . . . . ?
C00F O002 C00B C009 0.5(4) . . . . ?
C00F C00C C00D C00P 113.0(4) . . . . ?
C00F C00C C00D C00Q -63.3(5) . . . . ?
C00G C00J C00P C00D -1.0(6) . . . . ?
C00H O003 C00T C00Y 60.7(5) . . . . ?
C00H O003 C00T C010 -63.1(5) . . . . ?
C00H O003 C00T C011 178.1(4) . . . . ?
C00H N007 C00E C00K 1.9(6) . . . . ?
C00H N007 C00E C00U -178.7(4) . . . . ?
C00I C009 C00B O002 -177.9(3) . . . . ?
C00I C009 C00B O006 0.6(6) . . . . ?
C00I C009 C00C C00D -1.9(7) . . . . ?
C00I C009 C00C C00F 177.5(3) . . . . ?
C00I C00M C00X C00W -1.7(6) . . . . ?
C00I C00R C00V C00W -0.4(6) . . . . ?
C00J C00G C00S C00Q 1.1(6) . . . . ?
C00K C00E C00U C00N -0.3(6) . . . . ?
C00L C00A C00N C00U -1.7(6) . . . . ?
C00L C00A C00O C00F 0.5(7) . . . . ?
C00M C00I C00R C00V 0.2(6) . . . . ?
C00N C00A C00L C00K 1.3(6) . . . . ?
C00N C00A C00O C00F -177.7(4) . . . . ?
C00O C00A C00L C00K -176.8(4) . . . . ?
C00O C00A C00N C00U 176.6(4) . . . . ?
C00P C00D C00Q C00S -2.5(6) . . . . ?
C00Q C00D C00P C00J 2.7(6) . . . . ?
C00R C00I C00M C00X 0.8(6) . . . . ?
C00R C00V C00W C00X -0.5(7) . . . . ?
C00S C00G C00J C00P -1.0(6) . . . . ?
C00T O003 C00H O005 -6.1(6) . . . . ?
C00T O003 C00H N007 175.7(3) . . . . ?
C00U C00E C00K C00L -0.2(6) . . . . ?
C00V C00W C00X C00M 1.6(7) . . . . ?
C00Z S01 C00G C00J -85.3(4) . . . . ?
C00Z S01 C00G C00S 89.1(4) . . . . ?
N2 N2 C3 C3 -1(2) 2_655 . . 2_655 ?
N2 N2 C3 C4 8(5) 2_655 . . 2_655 ?
N2 C3 C4 C3 3.1(12) 2_655 . . 2_655 ?
N2 C3 C4 C4 23(5) 2_655 . . 2_655 ?
C3 N2 C3 N2 1(2) 2_655 . . 2_655 ?
C3 N2 C3 C4 10(4) 2_655 . . 2_655 ?
C3 C3 C4 C4 20(5) 2_655 . . 2_655 ?
C4 C3 C4 C3 -20(5) 2_655 . . 2_655 ?
